data_4087150
loop_
_publ_author_name
'Barrett, Brittany J.'
'Iluc, Vlad M.'

_publ_section_title
;
 An Adaptable Chelating Diphosphine Ligand for the Stabilization of
 Palladium and Platinum Carbenes
;
_journal_issue 3
_journal_name_full Organometallics
_journal_page_first 730
_journal_paper_doi 10.1021/acs.organomet.6b00924
_journal_volume 36
_journal_year 2017
_chemical_formula_sum 'C32.5 H46 P2 Pd'
_chemical_formula_weight 605.03
_chemical_name_systematic
; 
 ? 
;
_space_group_IT_number 14
_symmetry_cell_setting monoclinic
_symmetry_space_group_name_Hall '-P 2ybc'
_symmetry_space_group_name_H-M 'P 1 21/c 1'
_atom_sites_solution_hydrogens geom
_atom_sites_solution_primary direct
_atom_sites_solution_secondary difmap
_audit_creation_method SHELXL-97
_cell_angle_alpha 90.00
_cell_angle_beta 100.5762(12)
_cell_angle_gamma 90.00
_cell_formula_units_Z 8
_cell_length_a 18.1059(11)
_cell_length_b 10.3894(6)
_cell_length_c 31.9405(19)
_cell_measurement_reflns_used 9252
_cell_measurement_temperature 120(2)
_cell_measurement_theta_max 26.32
_cell_measurement_theta_min 2.26
_cell_volume 5906.2(6)
_computing_structure_refinement 'SHELXL-97 (Sheldrick, 1997)'
_computing_structure_solution 'SHELXS-97 (Sheldrick, 1990)'
_diffrn_ambient_temperature 120(2)
_diffrn_measured_fraction_theta_full 0.999
_diffrn_measured_fraction_theta_max 0.999
_diffrn_measurement_device_type 'Bruker APEX-II'
_diffrn_radiation_monochromator graphite
_diffrn_radiation_source 'fine-focus sealed tube'
_diffrn_radiation_type MoK\a
_diffrn_radiation_wavelength 0.71073
_diffrn_reflns_av_R_equivalents 0.0579
_diffrn_reflns_av_sigmaI/netI 0.0318
_diffrn_reflns_limit_h_max 21
_diffrn_reflns_limit_h_min -21
_diffrn_reflns_limit_k_max 12
_diffrn_reflns_limit_k_min -12
_diffrn_reflns_limit_l_max 37
_diffrn_reflns_limit_l_min -37
_diffrn_reflns_number 89377
_diffrn_reflns_theta_full 25.00
_diffrn_reflns_theta_max 25.00
_diffrn_reflns_theta_min 1.14
_exptl_absorpt_coefficient_mu 0.756
_exptl_absorpt_correction_T_max 0.7454
_exptl_absorpt_correction_T_min 0.6712
_exptl_absorpt_correction_type multi-scan
_exptl_absorpt_process_details 'Bruker AXS area detector scaling and absorption correction'
_exptl_crystal_colour yellow
_exptl_crystal_density_diffrn 1.361
_exptl_crystal_density_method 'not measured'
_exptl_crystal_description needle
_exptl_crystal_F_000 2536
_exptl_crystal_size_max 0.12
_exptl_crystal_size_mid 0.11
_exptl_crystal_size_min 0.09
_refine_diff_density_max 2.437
_refine_diff_density_min -2.412
_refine_diff_density_rms 0.093
_refine_ls_extinction_method none
_refine_ls_goodness_of_fit_ref 1.047
_refine_ls_hydrogen_treatment constr
_refine_ls_matrix_type full
_refine_ls_number_parameters 658
_refine_ls_number_reflns 10395
_refine_ls_number_restraints 0
_refine_ls_restrained_S_all 1.047
_refine_ls_R_factor_all 0.0574
_refine_ls_R_factor_gt 0.0385
_refine_ls_shift/su_max 0.003
_refine_ls_shift/su_mean 0.000
_refine_ls_structure_factor_coef Fsqd
_refine_ls_weighting_details 'calc w=1/[\s^2^(Fo^2^)+(0.0516P)^2^+4.8859P] where P=(Fo^2^+2Fc^2^)/3'
_refine_ls_weighting_scheme calc
_refine_ls_wR_factor_gt 0.0912
_refine_ls_wR_factor_ref 0.0977
_reflns_number_gt 7971
_reflns_number_total 10395
_reflns_threshold_expression >2sigma(I)
_cod_data_source_file om6b00924_si_002.cif
_cod_data_source_block bb61b
_cod_depositor_comments
;

2020-05-08
Z value and formula fixed to values more according to usual
chemical conventions.                 miguel
;
_cod_original_formula_sum 'C65 H92 P4 Pd2'
_cod_original_formula_weight 1210.07
_cod_original_formula_units_Z 4
_cod_original_sg_symbol_H-M P21/c
_cod_database_code 4087150

loop_
_symmetry_equiv_pos_as_xyz
'x, y, z'
'-x, y+1/2, -z+1/2'
'-x, -y, -z'
'x, -y-1/2, z-1/2'

loop_
_atom_site_label
_atom_site_type_symbol
_atom_site_fract_x
_atom_site_fract_y
_atom_site_fract_z
_atom_site_U_iso_or_equiv
_atom_site_adp_type
_atom_site_occupancy
_atom_site_symmetry_multiplicity
_atom_site_calc_flag
_atom_site_refinement_flags
Pd1 Pd 0.664876(13) 0.25934(2) 0.398605(8) 0.01859(8) Uani 1 1 d .
Pd2 Pd 0.839050(13) 0.49350(2) 0.601099(8) 0.01722(8) Uani 1 1 d .
C74 C 0.98368(19) 0.7034(4) 0.67341(11) 0.0255(8) Uani 1 1 d .
H74A H 0.9490 0.6379 0.6805 0.038 Uiso 1 1 calc R
H74B H 0.9909 0.7704 0.6954 0.038 Uiso 1 1 calc R
H74C H 1.0321 0.6633 0.6719 0.038 Uiso 1 1 calc R
C91 C 0.6049(3) 0.6964(5) 0.20653(16) 0.0615(14) Uani 1 1 d .
H91A H 0.6178 0.6860 0.1782 0.092 Uiso 1 1 calc R
H91B H 0.6093 0.7873 0.2148 0.092 Uiso 1 1 calc R
H91C H 0.5532 0.6673 0.2059 0.092 Uiso 1 1 calc R
C92 C 0.6552(3) 0.6214(5) 0.23679(16) 0.0586(14) Uani 1 1 d .
H92A H 0.6496 0.5296 0.2285 0.070 Uiso 1 1 calc R
H92B H 0.6407 0.6304 0.2651 0.070 Uiso 1 1 calc R
C93 C 0.7356(3) 0.6589(4) 0.24036(15) 0.0484(13) Uani 1 1 d .
H93A H 0.7491 0.6530 0.2118 0.058 Uiso 1 1 calc R
H93B H 0.7410 0.7501 0.2494 0.058 Uiso 1 1 calc R
C94 C 0.7877(3) 0.5842(5) 0.2691(2) 0.0721(17) Uani 1 1 d .
H94A H 0.7826 0.4935 0.2596 0.087 Uiso 1 1 calc R
H94B H 0.7727 0.5882 0.2974 0.087 Uiso 1 1 calc R
C95 C 0.8713(3) 0.6208(6) 0.2750(2) 0.110(3) Uani 1 1 d .
H95A H 0.8887 0.6094 0.2479 0.165 Uiso 1 1 calc R
H95B H 0.9006 0.5655 0.2967 0.165 Uiso 1 1 calc R
H95C H 0.8777 0.7110 0.2839 0.165 Uiso 1 1 calc R
C73 C 0.87980(19) 0.8406(3) 0.63375(12) 0.0262(8) Uani 1 1 d .
H73A H 0.8595 0.8798 0.6061 0.039 Uiso 1 1 calc R
H73B H 0.8924 0.9082 0.6553 0.039 Uiso 1 1 calc R
H73C H 0.8422 0.7829 0.6420 0.039 Uiso 1 1 calc R
C72 C 0.97386(19) 0.8409(3) 0.53672(11) 0.0245(8) Uani 1 1 d .
H72A H 0.9718 0.8712 0.5075 0.037 Uiso 1 1 calc R
H72B H 1.0249 0.8118 0.5485 0.037 Uiso 1 1 calc R
H72C H 0.9600 0.9113 0.5542 0.037 Uiso 1 1 calc R
C71 C 0.83912(19) 0.7725(4) 0.51938(12) 0.0296(9) Uani 1 1 d .
H71A H 0.8358 0.8042 0.4902 0.044 Uiso 1 1 calc R
H71B H 0.8251 0.8414 0.5374 0.044 Uiso 1 1 calc R
H71C H 0.8049 0.6995 0.5194 0.044 Uiso 1 1 calc R
C70 C 0.95092(18) 0.7635(3) 0.63031(11) 0.0188(7) Uani 1 1 d .
H70 H 0.9890 0.8229 0.6218 0.023 Uiso 1 1 calc R
C69 C 0.91914(17) 0.7295(3) 0.53670(10) 0.0180(7) Uani 1 1 d .
H69 H 0.9319 0.6656 0.5157 0.022 Uiso 1 1 calc R
C68 C 1.01180(16) 0.5468(3) 0.58886(10) 0.0140(7) Uani 1 1 d .
C67 C 1.08349(17) 0.6009(3) 0.60119(10) 0.0184(7) Uani 1 1 d .
H67 H 1.0874 0.6886 0.6098 0.022 Uiso 1 1 calc R
C66 C 1.14861(17) 0.5313(3) 0.60131(10) 0.0196(7) Uani 1 1 d .
H66 H 1.1964 0.5703 0.6102 0.024 Uiso 1 1 calc R
C65 C 1.14336(17) 0.4044(3) 0.58834(10) 0.0199(7) Uani 1 1 d .
H65 H 1.1876 0.3557 0.5880 0.024 Uiso 1 1 calc R
C64 C 1.07334(17) 0.3483(3) 0.57582(10) 0.0184(7) Uani 1 1 d .
H64 H 1.0704 0.2610 0.5668 0.022 Uiso 1 1 calc R
C63 C 0.7101(2) 0.4556(4) 0.69018(11) 0.0286(8) Uani 1 1 d .
H63A H 0.7081 0.5226 0.6684 0.043 Uiso 1 1 calc R
H63B H 0.7048 0.4952 0.7173 0.043 Uiso 1 1 calc R
H63C H 0.6692 0.3940 0.6814 0.043 Uiso 1 1 calc R
P11 P 0.69526(4) 0.10316(8) 0.35616(3) 0.01348(18) Uani 1 1 d .
C11 C 0.58894(17) 0.0143(3) 0.41823(10) 0.0155(7) Uani 1 1 d .
P12 P 0.58598(5) 0.41414(8) 0.41368(3) 0.01638(19) Uani 1 1 d .
C12 C 0.63817(17) -0.0725(3) 0.44251(11) 0.0189(7) Uani 1 1 d .
H12 H 0.6537 -0.1465 0.4290 0.023 Uiso 1 1 calc R
C14 C 0.64299(18) 0.0526(3) 0.50533(11) 0.0211(7) Uani 1 1 d .
H14 H 0.6629 0.0683 0.5345 0.025 Uiso 1 1 calc R
C13 C 0.66500(17) -0.0545(3) 0.48535(11) 0.0209(7) Uani 1 1 d .
H13 H 0.6983 -0.1154 0.5010 0.025 Uiso 1 1 calc R
C16 C 0.56304(17) 0.1203(3) 0.43919(10) 0.0161(7) Uani 1 1 d .
C15 C 0.59171(17) 0.1371(3) 0.48263(11) 0.0197(7) Uani 1 1 d .
H15 H 0.5754 0.2089 0.4970 0.024 Uiso 1 1 calc R
C17 C 0.56397(17) -0.0201(3) 0.37205(10) 0.0156(7) Uani 1 1 d .
C18 C 0.49438(17) 0.1991(3) 0.42166(10) 0.0161(7) Uani 1 1 d .
P21 P 0.80512(4) 0.33750(8) 0.64244(3) 0.01412(18) Uani 1 1 d .
C21 C 0.90635(17) 0.2424(3) 0.57812(10) 0.0156(7) Uani 1 1 d .
P22 P 0.92500(4) 0.63962(8) 0.58823(3) 0.01436(18) Uani 1 1 d .
C22 C 0.85232(17) 0.1644(3) 0.55383(10) 0.0183(7) Uani 1 1 d .
H22 H 0.8355 0.0900 0.5666 0.022 Uiso 1 1 calc R
C23 C 0.82231(18) 0.1917(3) 0.51169(11) 0.0218(8) Uani 1 1 d .
H23 H 0.7846 0.1378 0.4961 0.026 Uiso 1 1 calc R
C24 C 0.84774(17) 0.2978(3) 0.49253(11) 0.0202(7) Uani 1 1 d .
H24 H 0.8264 0.3193 0.4639 0.024 Uiso 1 1 calc R
C26 C 0.93531(16) 0.3481(3) 0.55764(10) 0.0138(7) Uani 1 1 d .
C25 C 0.90430(17) 0.3724(3) 0.51517(10) 0.0176(7) Uani 1 1 d .
H25 H 0.9228 0.4430 0.5013 0.021 Uiso 1 1 calc R
C31 C 0.60833(17) 0.0069(3) 0.34119(11) 0.0159(7) Uani 1 1 d .
C28 C 1.00689(16) 0.4167(3) 0.57607(10) 0.0135(7) Uani 1 1 d .
C27 C 0.93203(17) 0.2054(3) 0.62400(10) 0.0158(7) Uani 1 1 d .
C33 C 0.52016(18) -0.1142(3) 0.28929(11) 0.0239(8) Uani 1 1 d .
H33 H 0.5049 -0.1449 0.2610 0.029 Uiso 1 1 calc R
C32 C 0.58514(18) -0.0423(3) 0.30006(11) 0.0203(7) Uani 1 1 d .
H32 H 0.6148 -0.0259 0.2790 0.024 Uiso 1 1 calc R
C34 C 0.47767(18) -0.1412(3) 0.31998(11) 0.0244(8) Uani 1 1 d .
H34 H 0.4335 -0.1920 0.3130 0.029 Uiso 1 1 calc R
C35 C 0.49939(18) -0.0946(3) 0.36053(11) 0.0217(8) Uani 1 1 d .
H35 H 0.4696 -0.1136 0.3813 0.026 Uiso 1 1 calc R
C36 C 0.49555(17) 0.3324(3) 0.41334(10) 0.0165(7) Uani 1 1 d .
C37 C 0.42695(18) 0.3977(3) 0.40473(11) 0.0225(8) Uani 1 1 d .
H37 H 0.4270 0.4874 0.3990 0.027 Uiso 1 1 calc R
C39 C 0.35793(19) 0.2047(4) 0.41145(11) 0.0251(8) Uani 1 1 d .
H39 H 0.3117 0.1603 0.4103 0.030 Uiso 1 1 calc R
C38 C 0.35871(18) 0.3361(4) 0.40428(11) 0.0246(8) Uani 1 1 d .
H38 H 0.3131 0.3836 0.3991 0.029 Uiso 1 1 calc R
C40 C 0.42559(18) 0.1390(3) 0.42025(11) 0.0222(8) Uani 1 1 d .
H40 H 0.4248 0.0490 0.4255 0.027 Uiso 1 1 calc R
C46 C 0.83620(18) 0.0247(4) 0.40244(11) 0.0253(8) Uani 1 1 d .
H46A H 0.8670 0.0671 0.3843 0.038 Uiso 1 1 calc R
H46B H 0.8647 -0.0463 0.4179 0.038 Uiso 1 1 calc R
H46C H 0.8228 0.0870 0.4228 0.038 Uiso 1 1 calc R
C45 C 0.78001(18) -0.1192(3) 0.34027(11) 0.0221(8) Uani 1 1 d .
H45A H 0.7325 -0.1537 0.3247 0.033 Uiso 1 1 calc R
H45B H 0.8118 -0.1902 0.3533 0.033 Uiso 1 1 calc R
H45C H 0.8059 -0.0726 0.3205 0.033 Uiso 1 1 calc R
C44 C 0.79540(18) 0.2177(3) 0.31134(11) 0.0226(8) Uani 1 1 d .
H44A H 0.8052 0.2515 0.2842 0.034 Uiso 1 1 calc R
H44B H 0.8338 0.1538 0.3225 0.034 Uiso 1 1 calc R
H44C H 0.7969 0.2883 0.3318 0.034 Uiso 1 1 calc R
C43 C 0.6586(2) 0.2479(3) 0.28192(11) 0.0253(8) Uani 1 1 d .
H43A H 0.6695 0.2698 0.2538 0.038 Uiso 1 1 calc R
H43B H 0.6593 0.3263 0.2990 0.038 Uiso 1 1 calc R
H43C H 0.6089 0.2077 0.2785 0.038 Uiso 1 1 calc R
C42 C 0.71792(17) 0.1543(3) 0.30427(10) 0.0163(7) Uani 1 1 d .
H42 H 0.7187 0.0766 0.2859 0.020 Uiso 1 1 calc R
C41 C 0.76439(17) -0.0281(3) 0.37478(10) 0.0177(7) Uani 1 1 d .
H41 H 0.7402 -0.0823 0.3943 0.021 Uiso 1 1 calc R
C47 C 0.6003(2) 0.4979(3) 0.46633(12) 0.0256(8) Uani 1 1 d .
H47 H 0.5871 0.4329 0.4869 0.031 Uiso 1 1 calc R
C48 C 0.6825(2) 0.5304(4) 0.48240(14) 0.0416(11) Uani 1 1 d .
H48A H 0.7132 0.4533 0.4813 0.062 Uiso 1 1 calc R
H48B H 0.6889 0.5613 0.5118 0.062 Uiso 1 1 calc R
H48C H 0.6983 0.5977 0.4644 0.062 Uiso 1 1 calc R
C51 C 0.52374(19) 0.4876(3) 0.33036(11) 0.0242(8) Uani 1 1 d .
H51A H 0.5189 0.5548 0.3085 0.036 Uiso 1 1 calc R
H51B H 0.4738 0.4553 0.3326 0.036 Uiso 1 1 calc R
H51C H 0.5542 0.4167 0.3225 0.036 Uiso 1 1 calc R
C50 C 0.56154(18) 0.5434(3) 0.37312(11) 0.0209(7) Uani 1 1 d .
H50 H 0.5263 0.6053 0.3832 0.025 Uiso 1 1 calc R
C49 C 0.5495(2) 0.6136(3) 0.46978(12) 0.0272(8) Uani 1 1 d .
H49A H 0.5599 0.6816 0.4504 0.041 Uiso 1 1 calc R
H49B H 0.5593 0.6460 0.4991 0.041 Uiso 1 1 calc R
H49C H 0.4968 0.5873 0.4620 0.041 Uiso 1 1 calc R
C52 C 0.63351(19) 0.6150(3) 0.36823(12) 0.0276(8) Uani 1 1 d .
H52A H 0.6222 0.6766 0.3447 0.041 Uiso 1 1 calc R
H52B H 0.6710 0.5530 0.3622 0.041 Uiso 1 1 calc R
H52C H 0.6534 0.6611 0.3947 0.041 Uiso 1 1 calc R
C54 C 0.91365(18) 0.1848(3) 0.69660(10) 0.0201(7) Uani 1 1 d .
H54 H 0.8853 0.2031 0.7181 0.024 Uiso 1 1 calc R
C53 C 0.88942(17) 0.2337(3) 0.65560(10) 0.0148(7) Uani 1 1 d .
C58 C 0.73178(17) 0.2137(3) 0.62307(11) 0.0209(7) Uani 1 1 d .
H58 H 0.7525 0.1636 0.6011 0.025 Uiso 1 1 calc R
C57 C 0.99590(17) 0.1296(3) 0.63449(11) 0.0194(7) Uani 1 1 d .
H57 H 1.0243 0.1095 0.6131 0.023 Uiso 1 1 calc R
C56 C 1.01944(18) 0.0824(3) 0.67559(11) 0.0229(8) Uani 1 1 d .
H56 H 1.0636 0.0314 0.6822 0.028 Uiso 1 1 calc R
C55 C 0.97809(18) 0.1103(3) 0.70660(11) 0.0222(8) Uani 1 1 d .
H55 H 0.9936 0.0787 0.7347 0.027 Uiso 1 1 calc R
C60 C 0.65987(18) 0.2739(3) 0.59889(12) 0.0262(8) Uani 1 1 d .
H60A H 0.6723 0.3374 0.5786 0.039 Uiso 1 1 calc R
H60B H 0.6330 0.3165 0.6190 0.039 Uiso 1 1 calc R
H60C H 0.6279 0.2067 0.5835 0.039 Uiso 1 1 calc R
C59 C 0.71878(18) 0.1146(3) 0.65572(12) 0.0259(8) Uani 1 1 d .
H59A H 0.6848 0.0476 0.6418 0.039 Uiso 1 1 calc R
H59B H 0.6963 0.1564 0.6779 0.039 Uiso 1 1 calc R
H59C H 0.7668 0.0756 0.6687 0.039 Uiso 1 1 calc R
C62 C 0.8476(2) 0.4736(4) 0.71827(11) 0.0270(8) Uani 1 1 d .
H62A H 0.8965 0.4331 0.7185 0.040 Uiso 1 1 calc R
H62B H 0.8406 0.4879 0.7476 0.040 Uiso 1 1 calc R
H62C H 0.8455 0.5563 0.7033 0.040 Uiso 1 1 calc R
C61 C 0.78541(17) 0.3857(3) 0.69547(10) 0.0179(7) Uani 1 1 d .
H61 H 0.7832 0.3067 0.7131 0.021 Uiso 1 1 calc R

loop_
_atom_site_aniso_label
_atom_site_aniso_U_11
_atom_site_aniso_U_22
_atom_site_aniso_U_33
_atom_site_aniso_U_23
_atom_site_aniso_U_13
_atom_site_aniso_U_12
Pd1 0.01855(14) 0.01809(15) 0.01886(15) -0.00526(11) 0.00271(10) 0.00554(10)
Pd2 0.01704(14) 0.01652(15) 0.01796(15) 0.00371(11) 0.00280(10) -0.00354(10)
C74 0.0282(19) 0.029(2) 0.0193(19) -0.0024(16) 0.0036(15) -0.0047(15)
C91 0.077(4) 0.059(3) 0.052(3) -0.010(3) 0.023(3) -0.016(3)
C92 0.087(4) 0.046(3) 0.048(3) -0.005(2) 0.026(3) -0.011(3)
C93 0.070(3) 0.032(3) 0.056(3) -0.028(2) 0.044(3) -0.029(2)
C94 0.099(5) 0.048(3) 0.079(4) -0.023(3) 0.041(4) -0.022(3)
C95 0.115(5) 0.100(5) 0.147(6) -0.096(5) 0.109(5) -0.078(4)
C73 0.0305(19) 0.0197(19) 0.029(2) -0.0045(16) 0.0089(16) 0.0027(15)
C72 0.0285(19) 0.024(2) 0.0221(19) 0.0060(16) 0.0074(15) -0.0036(15)
C71 0.0245(19) 0.034(2) 0.027(2) 0.0044(17) -0.0020(16) 0.0013(16)
C70 0.0207(17) 0.0164(18) 0.0202(18) -0.0034(14) 0.0060(14) -0.0034(13)
C69 0.0202(17) 0.0170(17) 0.0166(18) 0.0011(14) 0.0028(13) 0.0019(13)
C68 0.0161(15) 0.0159(17) 0.0106(16) 0.0020(13) 0.0044(12) -0.0026(13)
C67 0.0184(16) 0.0200(18) 0.0165(18) -0.0009(14) 0.0021(13) -0.0037(13)
C66 0.0142(16) 0.028(2) 0.0163(18) 0.0034(15) 0.0009(13) -0.0053(14)
C65 0.0149(16) 0.026(2) 0.0198(18) 0.0067(15) 0.0056(13) 0.0037(14)
C64 0.0213(17) 0.0143(17) 0.0208(18) 0.0024(14) 0.0072(14) 0.0003(13)
C63 0.033(2) 0.036(2) 0.0192(19) 0.0003(17) 0.0105(16) 0.0125(17)
P11 0.0133(4) 0.0140(4) 0.0134(4) -0.0013(3) 0.0033(3) 0.0007(3)
C11 0.0172(16) 0.0140(17) 0.0169(17) 0.0035(14) 0.0073(13) -0.0023(12)
P12 0.0183(4) 0.0138(4) 0.0183(5) -0.0010(4) 0.0066(3) 0.0031(3)
C12 0.0162(16) 0.0163(18) 0.0257(19) 0.0010(15) 0.0075(14) 0.0006(13)
C14 0.0221(17) 0.025(2) 0.0162(18) 0.0033(15) 0.0040(14) -0.0013(14)
C13 0.0159(16) 0.0220(19) 0.0251(19) 0.0086(16) 0.0045(14) 0.0048(13)
C16 0.0178(16) 0.0125(17) 0.0191(18) 0.0013(14) 0.0064(13) -0.0007(12)
C15 0.0207(17) 0.0199(18) 0.0193(18) -0.0017(15) 0.0057(14) -0.0013(14)
C17 0.0158(15) 0.0133(17) 0.0175(18) 0.0026(14) 0.0027(13) 0.0041(12)
C18 0.0182(16) 0.0191(18) 0.0125(16) -0.0012(14) 0.0068(13) 0.0030(13)
P21 0.0148(4) 0.0147(4) 0.0134(4) 0.0012(3) 0.0041(3) -0.0007(3)
C21 0.0136(15) 0.0193(18) 0.0158(17) -0.0032(14) 0.0073(13) 0.0007(12)
P22 0.0151(4) 0.0121(4) 0.0165(4) 0.0000(3) 0.0044(3) -0.0011(3)
C22 0.0219(17) 0.0144(17) 0.0209(19) -0.0026(14) 0.0099(14) -0.0049(13)
C23 0.0207(17) 0.026(2) 0.0204(19) -0.0070(16) 0.0071(14) -0.0086(14)
C24 0.0206(17) 0.0247(19) 0.0157(18) -0.0030(15) 0.0042(14) 0.0003(14)
C26 0.0138(15) 0.0118(16) 0.0169(17) -0.0018(13) 0.0053(13) 0.0026(12)
C25 0.0206(16) 0.0153(17) 0.0183(18) 0.0037(14) 0.0073(14) 0.0003(13)
C31 0.0135(15) 0.0152(17) 0.0190(18) -0.0012(14) 0.0026(13) 0.0028(12)
C28 0.0148(15) 0.0162(17) 0.0098(16) 0.0034(13) 0.0030(12) -0.0015(12)
C27 0.0164(15) 0.0129(17) 0.0186(18) 0.0014(14) 0.0048(13) -0.0043(13)
C33 0.0225(18) 0.026(2) 0.0213(19) -0.0055(16) -0.0014(14) -0.0025(15)
C32 0.0200(17) 0.0222(19) 0.0195(18) -0.0012(15) 0.0055(14) -0.0013(14)
C34 0.0149(16) 0.028(2) 0.029(2) -0.0027(17) 0.0020(14) -0.0041(14)
C35 0.0184(17) 0.0230(19) 0.025(2) -0.0007(15) 0.0072(14) -0.0035(14)
C36 0.0191(16) 0.0190(18) 0.0133(17) -0.0002(14) 0.0085(13) 0.0041(13)
C37 0.0273(18) 0.0206(19) 0.0220(19) 0.0057(15) 0.0107(15) 0.0072(14)
C39 0.0196(17) 0.033(2) 0.025(2) 0.0026(17) 0.0086(15) 0.0001(15)
C38 0.0188(17) 0.038(2) 0.0179(18) 0.0066(16) 0.0058(14) 0.0114(15)
C40 0.0211(17) 0.0229(19) 0.0237(19) 0.0020(15) 0.0072(14) 0.0026(14)
C46 0.0219(18) 0.033(2) 0.0200(19) -0.0029(16) 0.0002(15) 0.0093(15)
C45 0.0236(18) 0.0154(18) 0.028(2) 0.0008(15) 0.0073(15) 0.0046(14)
C44 0.0258(18) 0.026(2) 0.0177(18) -0.0018(16) 0.0082(14) -0.0064(15)
C43 0.0297(19) 0.027(2) 0.0201(19) 0.0072(15) 0.0062(15) 0.0031(15)
C42 0.0180(16) 0.0193(18) 0.0127(17) -0.0036(14) 0.0055(13) -0.0012(13)
C41 0.0211(17) 0.0142(17) 0.0186(18) 0.0009(14) 0.0053(14) 0.0044(13)
C47 0.0298(19) 0.025(2) 0.022(2) -0.0052(15) 0.0056(16) 0.0019(15)
C48 0.030(2) 0.057(3) 0.037(2) -0.022(2) 0.0033(18) -0.0001(19)
C51 0.0275(19) 0.025(2) 0.0208(19) 0.0054(15) 0.0056(15) 0.0040(15)
C50 0.0269(18) 0.0140(18) 0.0237(19) 0.0017(15) 0.0094(15) 0.0042(14)
C49 0.033(2) 0.024(2) 0.027(2) -0.0070(16) 0.0138(16) 0.0016(16)
C52 0.029(2) 0.023(2) 0.032(2) 0.0054(17) 0.0104(16) -0.0014(15)
C54 0.0215(17) 0.0234(19) 0.0160(18) 0.0011(15) 0.0052(14) 0.0015(14)
C53 0.0149(15) 0.0117(16) 0.0176(17) -0.0002(13) 0.0023(13) -0.0033(12)
C58 0.0170(16) 0.0208(18) 0.0244(19) -0.0017(15) 0.0029(14) -0.0015(14)
C57 0.0169(16) 0.0180(18) 0.0247(19) 0.0003(15) 0.0076(14) -0.0001(13)
C56 0.0162(16) 0.0231(19) 0.028(2) 0.0026(16) 0.0005(14) 0.0027(14)
C55 0.0221(17) 0.0237(19) 0.0183(18) 0.0048(15) -0.0029(14) 0.0006(14)
C60 0.0212(18) 0.026(2) 0.029(2) -0.0018(17) -0.0011(15) -0.0018(15)
C59 0.0201(17) 0.0190(19) 0.038(2) 0.0062(16) 0.0031(16) -0.0026(14)
C62 0.034(2) 0.031(2) 0.0176(19) -0.0065(16) 0.0106(16) -0.0039(16)
C61 0.0193(16) 0.0213(18) 0.0145(17) 0.0015(14) 0.0069(13) 0.0036(13)

loop_
_atom_type_symbol
_atom_type_description
_atom_type_scat_dispersion_real
_atom_type_scat_dispersion_imag
_atom_type_scat_source
C C 0.0033 0.0016 'International Tables Vol C Tables 4.2.6.8 and 6.1.1.4'
H H 0.0000 0.0000 'International Tables Vol C Tables 4.2.6.8 and 6.1.1.4'
P P 0.1023 0.0942 'International Tables Vol C Tables 4.2.6.8 and 6.1.1.4'
Pd Pd -0.9988 1.0072 'International Tables Vol C Tables 4.2.6.8 and 6.1.1.4'

loop_
_geom_angle_atom_site_label_1
_geom_angle_atom_site_label_2
_geom_angle_atom_site_label_3
_geom_angle
P11 Pd1 P12 151.23(3)
P21 Pd2 P22 149.48(3)
C70 C74 H74A 109.5
C70 C74 H74B 109.5
H74A C74 H74B 109.5
C70 C74 H74C 109.5
H74A C74 H74C 109.5
H74B C74 H74C 109.5
C92 C91 H91A 109.5
C92 C91 H91B 109.5
H91A C91 H91B 109.5
C92 C91 H91C 109.5
H91A C91 H91C 109.5
H91B C91 H91C 109.5
C91 C92 C93 113.6(4)
C91 C92 H92A 108.8
C93 C92 H92A 108.8
C91 C92 H92B 108.8
C93 C92 H92B 108.8
H92A C92 H92B 107.7
C94 C93 C92 115.4(4)
C94 C93 H93A 108.4
C92 C93 H93A 108.4
C94 C93 H93B 108.4
C92 C93 H93B 108.4
H93A C93 H93B 107.5
C93 C94 C95 117.7(5)
C93 C94 H94A 107.9
C95 C94 H94A 107.9
C93 C94 H94B 107.9
C95 C94 H94B 107.9
H94A C94 H94B 107.2
C94 C95 H95A 109.5
C94 C95 H95B 109.5
H95A C95 H95B 109.5
C94 C95 H95C 109.5
H95A C95 H95C 109.5
H95B C95 H95C 109.5
C70 C73 H73A 109.5
C70 C73 H73B 109.5
H73A C73 H73B 109.5
C70 C73 H73C 109.5
H73A C73 H73C 109.5
H73B C73 H73C 109.5
C69 C72 H72A 109.5
C69 C72 H72B 109.5
H72A C72 H72B 109.5
C69 C72 H72C 109.5
H72A C72 H72C 109.5
H72B C72 H72C 109.5
C69 C71 H71A 109.5
C69 C71 H71B 109.5
H71A C71 H71B 109.5
C69 C71 H71C 109.5
H71A C71 H71C 109.5
H71B C71 H71C 109.5
C74 C70 C73 109.9(3)
C74 C70 P22 111.9(2)
C73 C70 P22 108.0(2)
C74 C70 H70 109.0
C73 C70 H70 109.0
P22 C70 H70 109.0
C71 C69 C72 110.7(3)
C71 C69 P22 111.2(2)
C72 C69 P22 116.4(2)
C71 C69 H69 105.9
C72 C69 H69 105.9
P22 C69 H69 105.9
C67 C68 C28 118.1(3)
C67 C68 P22 122.5(2)
C28 C68 P22 119.4(2)
C66 C67 C68 122.4(3)
C66 C67 H67 118.8
C68 C67 H67 118.8
C65 C66 C67 119.2(3)
C65 C66 H66 120.4
C67 C66 H66 120.4
C66 C65 C64 119.8(3)
C66 C65 H65 120.1
C64 C65 H65 120.1
C65 C64 C28 121.8(3)
C65 C64 H64 119.1
C28 C64 H64 119.1
C61 C63 H63A 109.5
C61 C63 H63B 109.5
H63A C63 H63B 109.5
C61 C63 H63C 109.5
H63A C63 H63C 109.5
H63B C63 H63C 109.5
C31 P11 C42 103.93(15)
C31 P11 C41 100.10(14)
C42 P11 C41 104.32(14)
C31 P11 Pd1 104.79(10)
C42 P11 Pd1 116.80(11)
C41 P11 Pd1 123.90(11)
C12 C11 C16 118.2(3)
C12 C11 C17 115.9(3)
C16 C11 C17 125.7(3)
C36 P12 C50 103.34(15)
C36 P12 C47 101.29(15)
C50 P12 C47 105.44(16)
C36 P12 Pd1 105.46(10)
C50 P12 Pd1 116.34(11)
C47 P12 Pd1 122.31(11)
C13 C12 C11 122.4(3)
C13 C12 H12 118.8
C11 C12 H12 118.8
C13 C14 C15 119.6(3)
C13 C14 H14 120.2
C15 C14 H14 120.2
C14 C13 C12 119.3(3)
C14 C13 H13 120.3
C12 C13 H13 120.3
C15 C16 C11 118.2(3)
C15 C16 C18 115.5(3)
C11 C16 C18 124.8(3)
C14 C15 C16 122.1(3)
C14 C15 H15 119.0
C16 C15 H15 119.0
C35 C17 C31 118.9(3)
C35 C17 C11 118.5(3)
C31 C17 C11 122.1(3)
C40 C18 C36 118.7(3)
C40 C18 C16 116.2(3)
C36 C18 C16 124.3(3)
C53 P21 C61 103.75(14)
C53 P21 C58 100.37(14)
C61 P21 C58 104.05(15)
C53 P21 Pd2 104.51(10)
C61 P21 Pd2 117.34(11)
C58 P21 Pd2 123.76(11)
C22 C21 C26 118.2(3)
C22 C21 C27 117.0(3)
C26 C21 C27 124.7(3)
C68 P22 C70 104.67(14)
C68 P22 C69 100.42(14)
C70 P22 C69 104.83(15)
C68 P22 Pd2 105.09(10)
C70 P22 Pd2 115.07(11)
C69 P22 Pd2 124.19(11)
C23 C22 C21 122.2(3)
C23 C22 H22 118.9
C21 C22 H22 118.9
C24 C23 C22 119.4(3)
C24 C23 H23 120.3
C22 C23 H23 120.3
C25 C24 C23 119.5(3)
C25 C24 H24 120.3
C23 C24 H24 120.3
C25 C26 C21 118.0(3)
C25 C26 C28 117.4(3)
C21 C26 C28 123.3(3)
C24 C25 C26 122.5(3)
C24 C25 H25 118.8
C26 C25 H25 118.8
C32 C31 C17 118.2(3)
C32 C31 P11 122.2(2)
C17 C31 P11 119.6(2)
C64 C28 C68 118.7(3)
C64 C28 C26 116.0(3)
C68 C28 C26 124.9(3)
C57 C27 C53 119.1(3)
C57 C27 C21 118.4(3)
C53 C27 C21 122.2(3)
C34 C33 C32 119.5(3)
C34 C33 H33 120.3
C32 C33 H33 120.3
C33 C32 C31 121.7(3)
C33 C32 H32 119.1
C31 C32 H32 119.1
C35 C34 C33 119.9(3)
C35 C34 H34 120.1
C33 C34 H34 120.1
C34 C35 C17 121.8(3)
C34 C35 H35 119.1
C17 C35 H35 119.1
C37 C36 C18 118.0(3)
C37 C36 P12 122.3(3)
C18 C36 P12 119.7(2)
C38 C37 C36 122.4(3)
C38 C37 H37 118.8
C36 C37 H37 118.8
C40 C39 C38 118.9(3)
C40 C39 H39 120.5
C38 C39 H39 120.5
C39 C38 C37 119.2(3)
C39 C38 H38 120.4
C37 C38 H38 120.4
C39 C40 C18 122.7(3)
C39 C40 H40 118.7
C18 C40 H40 118.7
C41 C46 H46A 109.5
C41 C46 H46B 109.5
H46A C46 H46B 109.5
C41 C46 H46C 109.5
H46A C46 H46C 109.5
H46B C46 H46C 109.5
C41 C45 H45A 109.5
C41 C45 H45B 109.5
H45A C45 H45B 109.5
C41 C45 H45C 109.5
H45A C45 H45C 109.5
H45B C45 H45C 109.5
C42 C44 H44A 109.5
C42 C44 H44B 109.5
H44A C44 H44B 109.5
C42 C44 H44C 109.5
H44A C44 H44C 109.5
H44B C44 H44C 109.5
C42 C43 H43A 109.5
C42 C43 H43B 109.5
H43A C43 H43B 109.5
C42 C43 H43C 109.5
H43A C43 H43C 109.5
H43B C43 H43C 109.5
C43 C42 C44 110.0(3)
C43 C42 P11 110.4(2)
C44 C42 P11 109.8(2)
C43 C42 H42 108.9
C44 C42 H42 108.9
P11 C42 H42 108.9
C45 C41 C46 113.0(3)
C45 C41 P11 115.2(2)
C46 C41 P11 111.6(2)
C45 C41 H41 105.3
C46 C41 H41 105.3
P11 C41 H41 105.3
C48 C47 C49 111.4(3)
C48 C47 P12 111.9(3)
C49 C47 P12 116.4(3)
C48 C47 H47 105.4
C49 C47 H47 105.4
P12 C47 H47 105.4
C47 C48 H48A 109.5
C47 C48 H48B 109.5
H48A C48 H48B 109.5
C47 C48 H48C 109.5
H48A C48 H48C 109.5
H48B C48 H48C 109.5
C50 C51 H51A 109.5
C50 C51 H51B 109.5
H51A C51 H51B 109.5
C50 C51 H51C 109.5
H51A C51 H51C 109.5
H51B C51 H51C 109.5
C51 C50 C52 110.1(3)
C51 C50 P12 111.0(2)
C52 C50 P12 108.8(2)
C51 C50 H50 109.0
C52 C50 H50 109.0
P12 C50 H50 109.0
C47 C49 H49A 109.5
C47 C49 H49B 109.5
H49A C49 H49B 109.5
C47 C49 H49C 109.5
H49A C49 H49C 109.5
H49B C49 H49C 109.5
C50 C52 H52A 109.5
C50 C52 H52B 109.5
H52A C52 H52B 109.5
C50 C52 H52C 109.5
H52A C52 H52C 109.5
H52B C52 H52C 109.5
C55 C54 C53 121.6(3)
C55 C54 H54 119.2
C53 C54 H54 119.2
C54 C53 C27 118.4(3)
C54 C53 P21 121.8(2)
C27 C53 P21 119.7(2)
C59 C58 C60 113.7(3)
C59 C58 P21 115.5(2)
C60 C58 P21 112.0(2)
C59 C58 H58 104.7
C60 C58 H58 104.7
P21 C58 H58 104.7
C27 C57 C56 121.6(3)
C27 C57 H57 119.2
C56 C57 H57 119.2
C55 C56 C57 119.4(3)
C55 C56 H56 120.3
C57 C56 H56 120.3
C56 C55 C54 119.8(3)
C56 C55 H55 120.1
C54 C55 H55 120.1
C58 C60 H60A 109.5
C58 C60 H60B 109.5
H60A C60 H60B 109.5
C58 C60 H60C 109.5
H60A C60 H60C 109.5
H60B C60 H60C 109.5
C58 C59 H59A 109.5
C58 C59 H59B 109.5
H59A C59 H59B 109.5
C58 C59 H59C 109.5
H59A C59 H59C 109.5
H59B C59 H59C 109.5
C61 C62 H62A 109.5
C61 C62 H62B 109.5
H62A C62 H62B 109.5
C61 C62 H62C 109.5
H62A C62 H62C 109.5
H62B C62 H62C 109.5
C63 C61 C62 109.5(3)
C63 C61 P21 110.1(2)
C62 C61 P21 110.3(2)
C63 C61 H61 109.0
C62 C61 H61 109.0
P21 C61 H61 109.0

loop_
_geom_bond_atom_site_label_1
_geom_bond_atom_site_label_2
_geom_bond_distance
Pd1 P11 2.2467(8)
Pd1 P12 2.2608(8)
Pd2 P21 2.2463(9)
Pd2 P22 2.2650(8)
C74 C70 1.529(5)
C74 H74A 0.9800
C74 H74B 0.9800
C74 H74C 0.9800
C91 C92 1.431(7)
C91 H91A 0.9800
C91 H91B 0.9800
C91 H91C 0.9800
C92 C93 1.491(6)
C92 H92A 0.9900
C92 H92B 0.9900
C93 C94 1.421(8)
C93 H93A 0.9900
C93 H93B 0.9900
C94 C95 1.538(7)
C94 H94A 0.9900
C94 H94B 0.9900
C95 H95A 0.9800
C95 H95B 0.9800
C95 H95C 0.9800
C73 C70 1.537(4)
C73 H73A 0.9800
C73 H73B 0.9800
C73 H73C 0.9800
C72 C69 1.523(5)
C72 H72A 0.9800
C72 H72B 0.9800
C72 H72C 0.9800
C71 C69 1.520(4)
C71 H71A 0.9800
C71 H71B 0.9800
C71 H71C 0.9800
C70 P22 1.858(3)
C70 H70 1.0000
C69 P22 1.878(3)
C69 H69 1.0000
C68 C67 1.403(4)
C68 C28 1.410(4)
C68 P22 1.841(3)
C67 C66 1.383(4)
C67 H67 0.9500
C66 C65 1.379(5)
C66 H66 0.9500
C65 C64 1.386(4)
C65 H65 0.9500
C64 C28 1.398(4)
C64 H64 0.9500
C63 C61 1.526(4)
C63 H63A 0.9800
C63 H63B 0.9800
C63 H63C 0.9800
P11 C31 1.852(3)
P11 C42 1.856(3)
P11 C41 1.873(3)
C11 C12 1.398(4)
C11 C16 1.412(4)
C11 C17 1.504(5)
P12 C36 1.843(3)
P12 C50 1.862(3)
P12 C47 1.869(4)
C12 C13 1.378(5)
C12 H12 0.9500
C14 C13 1.378(5)
C14 C15 1.383(5)
C14 H14 0.9500
C13 H13 0.9500
C16 C15 1.400(5)
C16 C18 1.508(4)
C15 H15 0.9500
C17 C35 1.394(4)
C17 C31 1.409(4)
C18 C40 1.387(4)
C18 C36 1.411(5)
P21 C53 1.853(3)
P21 C61 1.863(3)
P21 C58 1.871(3)
C21 C22 1.392(4)
C21 C26 1.426(4)
C21 C27 1.504(4)
C22 C23 1.385(5)
C22 H22 0.9500
C23 C24 1.381(5)
C23 H23 0.9500
C24 C25 1.378(4)
C24 H24 0.9500
C26 C25 1.393(4)
C26 C28 1.501(4)
C25 H25 0.9500
C31 C32 1.400(5)
C27 C57 1.388(4)
C27 C53 1.409(4)
C33 C34 1.381(5)
C33 C32 1.383(5)
C33 H33 0.9500
C32 H32 0.9500
C34 C35 1.371(5)
C34 H34 0.9500
C35 H35 0.9500
C36 C37 1.398(4)
C37 C38 1.389(5)
C37 H37 0.9500
C39 C40 1.386(5)
C39 C38 1.385(5)
C39 H39 0.9500
C38 H38 0.9500
C40 H40 0.9500
C46 C41 1.533(5)
C46 H46A 0.9800
C46 H46B 0.9800
C46 H46C 0.9800
C45 C41 1.518(5)
C45 H45A 0.9800
C45 H45B 0.9800
C45 H45C 0.9800
C44 C42 1.528(4)
C44 H44A 0.9800
C44 H44B 0.9800
C44 H44C 0.9800
C43 C42 1.526(4)
C43 H43A 0.9800
C43 H43B 0.9800
C43 H43C 0.9800
C42 H42 1.0000
C41 H41 1.0000
C47 C48 1.521(5)
C47 C49 1.529(5)
C47 H47 1.0000
C48 H48A 0.9800
C48 H48B 0.9800
C48 H48C 0.9800
C51 C50 1.525(5)
C51 H51A 0.9800
C51 H51B 0.9800
C51 H51C 0.9800
C50 C52 1.533(4)
C50 H50 1.0000
C49 H49A 0.9800
C49 H49B 0.9800
C49 H49C 0.9800
C52 H52A 0.9800
C52 H52B 0.9800
C52 H52C 0.9800
C54 C55 1.388(4)
C54 C53 1.398(4)
C54 H54 0.9500
C58 C59 1.514(5)
C58 C60 1.521(4)
C58 H58 1.0000
C57 C56 1.393(5)
C57 H57 0.9500
C56 C55 1.378(5)
C56 H56 0.9500
C55 H55 0.9500
C60 H60A 0.9800
C60 H60B 0.9800
C60 H60C 0.9800
C59 H59A 0.9800
C59 H59B 0.9800
C59 H59C 0.9800
C62 C61 1.526(5)
C62 H62A 0.9800
C62 H62B 0.9800
C62 H62C 0.9800
C61 H61 1.0000
